data_4021103
loop_
_publ_author_name
'Gon-Ann Lee'
'Chih-Yi Chang'

_publ_section_title
;
 Novel Ene Trimerization of 1-Phenylcyclopropene
;
_journal_name_full 'Journal of Organic Chemistry'
_journal_page_first 8949
_journal_page_last 8951
_journal_paper_doi 10.1021/jo048889f
_journal_volume 69
_journal_year 2004
_chemical_formula_sum 'C23 H22'
_chemical_formula_weight 298.41
_space_group_IT_number 2
_symmetry_cell_setting triclinic
_symmetry_space_group_name_Hall '-P 1'
_symmetry_space_group_name_H-M 'P -1'
_cell_angle_alpha 79.941(11)
_cell_angle_beta 79.903(7)
_cell_angle_gamma 89.979(11)
_cell_formula_units_Z 4
_cell_length_a 9.8109(10)
_cell_length_b 10.142(2)
_cell_length_c 17.835(2)
_cell_measurement_temperature 298(2)
_cell_volume 1719.4(5)
_diffrn_ambient_temperature 298(2)
_exptl_crystal_density_diffrn 1.153
_cod_depositor_comments
;
The following automatic conversions were performed:
'_symmetry_cell_setting' value 'Triclinic' changed to 'triclinic'
according to '/home/saulius/struct/CIF-dictionaries/cif_core.dic'
dictionary named 'cif_core.dic' version 2.4.1 from 2010-06-29.

Automatic conversion script
Id: cif_fix_enum 1527 2010-12-29 10:47:43Z saulius 
;
_cod_database_code 4021103

loop_
_symmetry_equiv_pos_as_xyz
'x, y, z'
'-x, -y, -z'

loop_
_atom_site_label
_atom_site_type_symbol
_atom_site_fract_x
_atom_site_fract_y
_atom_site_fract_z
_atom_site_U_iso_or_equiv
_atom_site_adp_type
_atom_site_occupancy
_atom_site_symmetry_multiplicity
_atom_site_calc_flag
_atom_site_refinement_flags
_atom_site_disorder_assembly
_atom_site_disorder_group
C24 C 0.7660(3) -0.0016(3) 0.18069(17) 0.0446(8) Uani 1 1 d . . .
C30 C 0.7331(3) -0.0162(3) 0.26589(18) 0.0478(8) Uani 1 1 d . . .
C25 C 0.9101(3) 0.0063(3) 0.13237(19) 0.0511(8) Uani 1 1 d . . .
C26 C 0.8218(3) -0.1189(3) 0.14303(19) 0.0488(8) Uani 1 1 d . . .
C35 C 0.5958(4) -0.0432(3) 0.3042(2) 0.0620(10) Uani 1 1 d . . .
C36 C 0.7295(3) -0.4553(3) 0.2830(2) 0.0545(9) Uani 1 1 d . . .
C28 C 0.8567(3) -0.2427(3) 0.1932(2) 0.0498(8) Uani 1 1 d . . .
C27 C 0.7645(4) -0.3664(3) 0.2065(2) 0.0559(9) Uani 1 1 d . . .
C31 C 0.8313(4) -0.0068(3) 0.3120(2) 0.0607(10) Uani 1 1 d . . .
C44 C 0.6814(4) 0.0790(3) 0.0549(2) 0.0647(10) Uani 1 1 d . . .
C42 C 0.6917(4) 0.1121(3) 0.1331(2) 0.0557(9) Uani 1 1 d . . .
C33 C 0.6607(5) -0.0531(4) 0.4279(3) 0.0733(12) Uani 1 1 d . . .
C43 C 0.9053(4) 0.1247(3) 0.0644(2) 0.0603(9) Uani 1 1 d . . .
C34 C 0.5620(5) -0.0620(4) 0.3834(3) 0.0748(11) Uani 1 1 d . . .
C46 C 0.8128(4) 0.2182(4) 0.1089(2) 0.0635(10) Uani 1 1 d . . .
C40 C 0.6730(4) -0.6765(4) 0.3577(3) 0.0803(13) Uani 1 1 d . . .
C41 C 0.7097(4) -0.5918(3) 0.2881(3) 0.0644(10) Uani 1 1 d . . .
C32 C 0.7968(5) -0.0260(4) 0.3916(2) 0.0724(11) Uani 1 1 d . . .
C45 C 0.8083(4) 0.0870(3) 0.0143(2) 0.0628(10) Uani 1 1 d . . .
C29 C 0.9069(4) -0.3624(4) 0.1579(3) 0.0656(10) Uani 1 1 d . . .
C37 C 0.7124(5) -0.4081(4) 0.3516(2) 0.0941(15) Uani 1 1 d . . .
C39 C 0.6557(4) -0.6269(5) 0.4247(3) 0.0900(14) Uani 1 1 d . . .
C38 C 0.6749(5) -0.4936(5) 0.4225(3) 0.1072(17) Uani 1 1 d . . .
H46A H 0.855(3) 0.239(3) 0.1558(19) 0.078(11) Uiso 1 1 d . . .
H34 H 0.461(4) -0.080(3) 0.408(2) 0.097(13) Uiso 1 1 d . . .
H31 H 0.926(4) 0.013(3) 0.2864(19) 0.081(11) Uiso 1 1 d . . .
H29A H 0.908(3) -0.357(3) 0.1036(19) 0.068(11) Uiso 1 1 d . . .
H28 H 0.904(3) -0.232(3) 0.2371(17) 0.064(10) Uiso 1 1 d . . .
H35 H 0.525(4) -0.049(3) 0.271(2) 0.097(13) Uiso 1 1 d . . .
C1 C 0.2638(3) 0.3902(3) 0.17342(16) 0.0439(8) Uani 1 1 d . . .
C7 C 0.2297(3) 0.3519(3) 0.25926(17) 0.0446(8) Uani 1 1 d . . .
C2 C 0.4082(3) 0.4137(3) 0.12541(18) 0.0490(8) Uani 1 1 d . . .
C13 C 0.2235(3) 0.7831(3) 0.27365(18) 0.0497(8) Uani 1 1 d . . .
C12 C 0.0922(4) 0.3459(3) 0.2960(2) 0.0537(9) Uani 1 1 d . . .
C4 C 0.2611(4) 0.7424(3) 0.1963(2) 0.0508(9) Uani 1 1 d . . .
C3 C 0.3185(3) 0.5314(3) 0.13541(19) 0.0467(8) Uani 1 1 d . . .
C11 C 0.0558(4) 0.3175(3) 0.3759(2) 0.0647(10) Uani 1 1 d . . .
C8 C 0.3288(4) 0.3279(3) 0.3058(2) 0.0571(9) Uani 1 1 d . . .
C9 C 0.2933(4) 0.3005(3) 0.3855(2) 0.0654(10) Uani 1 1 d . . .
C19 C 0.1926(4) 0.3028(3) 0.12536(19) 0.0557(9) Uani 1 1 d . . .
C5 C 0.3518(3) 0.6272(3) 0.1846(2) 0.0504(8) Uani 1 1 d . . .
C6 C 0.4041(4) 0.7666(3) 0.1490(2) 0.0623(10) Uani 1 1 d . . .
C21 C 0.1832(4) 0.3830(4) 0.0471(2) 0.0629(10) Uani 1 1 d . . .
C22 C 0.3106(4) 0.4017(4) 0.0063(2) 0.0652(10) Uani 1 1 d . . .
C14 C 0.2222(4) 0.9157(3) 0.2816(2) 0.0644(10) Uani 1 1 d . . .
C20 C 0.4067(4) 0.3362(3) 0.0577(2) 0.0607(10) Uani 1 1 d . . .
C23 C 0.3134(4) 0.2143(4) 0.1025(3) 0.0651(11) Uani 1 1 d . . .
C10 C 0.1570(4) 0.2959(3) 0.4205(2) 0.0659(11) Uani 1 1 d . . .
C18 C 0.1866(4) 0.6898(4) 0.3395(2) 0.0787(12) Uani 1 1 d . . .
C15 C 0.1875(4) 0.9532(5) 0.3528(3) 0.0779(13) Uani 1 1 d . . .
C16 C 0.1522(4) 0.8588(5) 0.4175(3) 0.0805(12) Uani 1 1 d . . .
C17 C 0.1510(5) 0.7275(5) 0.4110(3) 0.0938(14) Uani 1 1 d . . .
H8 H 0.423(3) 0.329(3) 0.2815(17) 0.067(10) Uiso 1 1 d . . .
H6A H 0.413(3) 0.790(3) 0.092(2) 0.079(11) Uiso 1 1 d . . .
H11 H -0.048(3) 0.317(3) 0.3972(17) 0.075(10) Uiso 1 1 d . . .
H15 H 0.184(3) 1.046(4) 0.3535(18) 0.088(12) Uiso 1 1 d . . .
H23B H 0.355(3) 0.163(3) 0.1474(19) 0.076(11) Uiso 1 1 d . . .
H3 H 0.282(3) 0.574(3) 0.0915(16) 0.050(9) Uiso 1 1 d . . .
H2 H 0.489(3) 0.405(3) 0.1511(16) 0.054(9) Uiso 1 1 d . . .
H25 H 0.991(3) -0.001(3) 0.1585(15) 0.054(9) Uiso 1 1 d . . .
H21 H 0.098(3) 0.423(3) 0.0342(17) 0.070(11) Uiso 1 1 d . . .
H4 H 0.191(3) 0.753(3) 0.1664(17) 0.061(10) Uiso 1 1 d . . .
H12 H 0.017(3) 0.356(2) 0.2641(16) 0.054(9) Uiso 1 1 d . . .
H20 H 0.500(3) 0.314(3) 0.0342(16) 0.057(9) Uiso 1 1 d . . .
H5 H 0.386(3) 0.585(2) 0.2292(15) 0.041(8) Uiso 1 1 d . . .
H41 H 0.722(3) -0.628(3) 0.2380(18) 0.070(11) Uiso 1 1 d . . .
H19 H 0.107(3) 0.267(3) 0.1560(16) 0.058(9) Uiso 1 1 d . . .
H42 H 0.606(3) 0.137(3) 0.1644(17) 0.067(10) Uiso 1 1 d . . .
H26 H 0.782(3) -0.138(3) 0.0992(17) 0.061(10) Uiso 1 1 d . . .
H44 H 0.592(4) 0.045(3) 0.0434(18) 0.080(11) Uiso 1 1 d . . .
H29B H 0.980(3) -0.412(3) 0.1811(17) 0.070(10) Uiso 1 1 d . . .
H6B H 0.480(3) 0.808(3) 0.1752(17) 0.067(10) Uiso 1 1 d . . .
H23A H 0.294(3) 0.150(3) 0.0694(18) 0.071(10) Uiso 1 1 d . . .
H45 H 0.837(3) 0.063(3) -0.0359(19) 0.075(11) Uiso 1 1 d . . .
H14 H 0.250(3) 0.980(3) 0.2347(18) 0.067(10) Uiso 1 1 d . . .
H18 H 0.182(4) 0.591(4) 0.3358(19) 0.098(12) Uiso 1 1 d . . .
H46B H 0.788(3) 0.299(3) 0.0746(18) 0.076(11) Uiso 1 1 d . . .
H27 H 0.689(3) -0.357(3) 0.1775(19) 0.082(12) Uiso 1 1 d . . .
H43 H 0.997(3) 0.162(3) 0.0390(18) 0.079(11) Uiso 1 1 d . . .
H22 H 0.333(3) 0.456(3) -0.0459(19) 0.078(11) Uiso 1 1 d . . .
H32 H 0.876(4) -0.018(3) 0.422(2) 0.097(13) Uiso 1 1 d . . .
H16 H 0.128(3) 0.882(3) 0.471(2) 0.094(13) Uiso 1 1 d . . .
H9 H 0.371(3) 0.285(3) 0.4193(19) 0.086(11) Uiso 1 1 d . . .
H10 H 0.134(3) 0.278(3) 0.476(2) 0.074(11) Uiso 1 1 d . . .
H33 H 0.634(3) -0.064(3) 0.484(2) 0.080(12) Uiso 1 1 d . . .
H37 H 0.726(4) -0.312(4) 0.350(2) 0.112(14) Uiso 1 1 d . . .
H40 H 0.662(4) -0.775(5) 0.359(2) 0.129(16) Uiso 1 1 d . . .
H17 H 0.131(4) 0.655(4) 0.461(2) 0.134(16) Uiso 1 1 d . . .
H38 H 0.670(4) -0.453(4) 0.467(3) 0.121(17) Uiso 1 1 d . . .
H39 H 0.629(4) -0.684(4) 0.474(2) 0.101(13) Uiso 1 1 d . . .

loop_
_atom_site_aniso_label
_atom_site_aniso_U_11
_atom_site_aniso_U_22
_atom_site_aniso_U_33
_atom_site_aniso_U_23
_atom_site_aniso_U_13
_atom_site_aniso_U_12
C24 0.0443(19) 0.0513(19) 0.040(2) -0.0110(14) -0.0092(15) 0.0018(14)
C30 0.047(2) 0.0505(19) 0.047(2) -0.0123(15) -0.0069(18) 0.0016(14)
C25 0.045(2) 0.060(2) 0.046(2) -0.0078(16) -0.0039(17) 0.0010(16)
C26 0.051(2) 0.053(2) 0.044(2) -0.0090(16) -0.0105(17) 0.0002(15)
C35 0.058(2) 0.076(2) 0.052(3) -0.0170(18) -0.005(2) -0.0059(18)
C36 0.054(2) 0.047(2) 0.061(3) -0.0115(18) -0.0042(17) 0.0010(15)
C28 0.053(2) 0.0484(19) 0.048(2) -0.0097(16) -0.0094(17) 0.0028(15)
C27 0.057(2) 0.053(2) 0.060(3) -0.0154(17) -0.012(2) 0.0032(17)
C31 0.060(3) 0.077(2) 0.047(3) -0.0172(18) -0.009(2) 0.0060(18)
C44 0.069(3) 0.069(2) 0.056(3) -0.0008(18) -0.022(2) 0.004(2)
C42 0.050(2) 0.065(2) 0.050(2) -0.0063(17) -0.0073(17) 0.0078(17)
C33 0.106(4) 0.071(2) 0.037(3) -0.0076(19) 0.002(3) 0.017(2)
C43 0.060(2) 0.058(2) 0.056(2) -0.0053(17) 0.000(2) -0.0048(18)
C34 0.074(3) 0.087(3) 0.056(3) -0.012(2) 0.008(3) -0.006(2)
C46 0.071(3) 0.052(2) 0.065(3) -0.006(2) -0.007(2) 0.0064(19)
C40 0.067(3) 0.054(3) 0.113(4) 0.004(3) -0.016(2) -0.003(2)
C41 0.055(2) 0.056(2) 0.082(3) -0.015(2) -0.011(2) 0.0013(17)
C32 0.084(3) 0.090(3) 0.051(3) -0.023(2) -0.023(2) 0.022(2)
C45 0.082(3) 0.061(2) 0.043(3) -0.0021(18) -0.011(2) 0.0073(19)
C29 0.073(3) 0.068(3) 0.054(3) -0.011(2) -0.008(2) 0.012(2)
C37 0.156(4) 0.055(3) 0.063(3) -0.008(2) 0.004(3) -0.015(3)
C39 0.087(3) 0.082(3) 0.084(4) 0.018(3) -0.004(3) -0.012(2)
C38 0.157(5) 0.086(4) 0.067(4) -0.006(3) 0.002(3) -0.017(3)
C1 0.0398(18) 0.0510(18) 0.038(2) -0.0062(14) -0.0011(14) -0.0073(14)
C7 0.044(2) 0.0442(17) 0.043(2) -0.0046(14) -0.0029(16) -0.0043(14)
C2 0.046(2) 0.059(2) 0.041(2) -0.0107(15) -0.0018(16) -0.0073(16)
C13 0.048(2) 0.049(2) 0.052(2) -0.0095(16) -0.0059(16) -0.0033(14)
C12 0.047(2) 0.067(2) 0.044(3) -0.0035(16) -0.0061(18) 0.0014(16)
C4 0.056(2) 0.051(2) 0.043(2) -0.0054(15) -0.0067(18) -0.0048(16)
C3 0.052(2) 0.051(2) 0.035(2) -0.0053(16) -0.0042(16) -0.0085(15)
C11 0.056(3) 0.076(2) 0.053(3) 0.0004(18) 0.004(2) 0.0004(18)
C8 0.048(2) 0.070(2) 0.048(3) 0.0011(17) -0.0068(19) -0.0080(17)
C9 0.067(3) 0.078(2) 0.049(3) 0.0029(18) -0.019(2) -0.0101(19)
C19 0.055(2) 0.063(2) 0.047(2) -0.0091(17) -0.0027(17) -0.0184(17)
C5 0.058(2) 0.051(2) 0.041(2) -0.0047(17) -0.0067(17) -0.0097(16)
C6 0.074(3) 0.065(2) 0.044(3) -0.0089(18) 0.0004(19) -0.0194(19)
C21 0.071(3) 0.072(2) 0.051(3) -0.0165(18) -0.020(2) -0.008(2)
C22 0.085(3) 0.068(2) 0.041(2) -0.0130(18) -0.005(2) -0.016(2)
C14 0.064(2) 0.053(2) 0.072(3) -0.008(2) -0.005(2) -0.0055(18)
C20 0.060(2) 0.064(2) 0.054(2) -0.0180(18) 0.0079(19) -0.0080(18)
C23 0.071(3) 0.052(2) 0.068(3) -0.017(2) 0.003(2) -0.0101(19)
C10 0.078(3) 0.072(2) 0.040(3) -0.0021(18) 0.003(2) -0.012(2)
C18 0.115(3) 0.060(3) 0.053(3) -0.011(2) 0.009(2) -0.002(2)
C15 0.075(3) 0.063(3) 0.102(4) -0.042(3) -0.005(2) -0.001(2)
C16 0.078(3) 0.103(4) 0.067(3) -0.041(3) -0.004(2) 0.002(2)
C17 0.134(4) 0.083(3) 0.056(3) -0.017(3) 0.011(3) 0.005(3)

loop_
_geom_bond_atom_site_label_1
_geom_bond_atom_site_label_2
_geom_bond_distance
_geom_bond_site_symmetry_2
_geom_bond_publ_flag
C24 C30 1.478(4) . ?
C24 C25 1.515(4) . ?
C24 C26 1.522(4) . ?
C24 C42 1.568(4) . ?
C30 C31 1.385(4) . ?
C30 C35 1.403(4) . ?
C25 C26 1.503(4) . ?
C25 C43 1.558(4) . ?
C26 C28 1.486(4) . ?
C35 C34 1.372(5) . ?
C36 C37 1.374(5) . ?
C36 C41 1.383(4) . ?
C36 C27 1.483(4) . ?
C28 C27 1.507(4) . ?
C28 C29 1.508(5) . ?
C27 C29 1.506(5) . ?
C31 C32 1.379(5) . ?
C44 C45 1.321(5) . ?
C44 C42 1.510(5) . ?
C42 C46 1.553(5) . ?
C33 C34 1.367(5) . ?
C33 C32 1.383(5) . ?
C43 C45 1.505(5) . ?
C43 C46 1.537(5) . ?
C40 C39 1.359(6) . ?
C40 C41 1.370(5) . ?
C37 C38 1.392(5) . ?
C39 C38 1.358(6) . ?
C1 C7 1.490(4) . ?
C1 C2 1.517(4) . ?
C1 C3 1.527(4) . ?
C1 C19 1.576(4) . ?
C7 C8 1.382(4) . ?
C7 C12 1.389(4) . ?
C2 C3 1.500(4) . ?
C2 C20 1.553(4) . ?
C13 C18 1.367(4) . ?
C13 C14 1.377(4) . ?
C13 C4 1.494(4) . ?
C12 C11 1.385(5) . ?
C4 C5 1.490(4) . ?
C4 C6 1.501(4) . ?
C3 C5 1.489(4) . ?
C11 C10 1.372(5) . ?
C8 C9 1.380(5) . ?
C9 C10 1.371(5) . ?
C19 C21 1.505(5) . ?
C19 C23 1.529(5) . ?
C5 C6 1.496(4) . ?
C21 C22 1.327(5) . ?
C22 C20 1.504(5) . ?
C14 C15 1.375(5) . ?
C20 C23 1.550(4) . ?
C18 C17 1.381(5) . ?
C15 C16 1.357(5) . ?
C16 C17 1.356(5) . ?
